data_2232658
loop_
_publ_author_name
'Jayakumar, K.'
'Sithambaresan, M.'
'Prathapachandra Kurup, M. R.'

_publ_section_title
;
 (<i>Z</i>)-<i>N</i>,<i>N</i>-Dimethyl-2-[phenyl(pyridin-2-yl)methylidene]hydrazinecarbothioamide
;
_journal_coeditor_code FJ2463
_journal_issue 12
_journal_name_full 'Acta Crystallographica Section E'
_journal_page_first o3195
_journal_paper_doi 10.1107/S1600536811045739
_journal_volume 67
_journal_year 2011
_chemical_formula_iupac 'C15 H16 N4 S'
_chemical_formula_moiety 'C15 H16 N4 S'
_chemical_formula_sum 'C15 H16 N4 S'
_chemical_formula_weight 284.39
_chemical_name_systematic
;
(<i>Z</i>)-<i>N</i>,<i>N</i>-Dimethyl-2-[phenyl(pyridin-2-
yl)methylidene]hydrazinecarbothioamide
;
_space_group_IT_number 14
_symmetry_cell_setting monoclinic
_symmetry_space_group_name_Hall '-P 2ybc'
_symmetry_space_group_name_H-M 'P 1 21/c 1'
_atom_sites_solution_hydrogens geom
_atom_sites_solution_primary direct
_atom_sites_solution_secondary difmap
_audit_creation_method SHELXL-97
_cell_angle_alpha 90.00
_cell_angle_beta 94.528(3)
_cell_angle_gamma 90.00
_cell_formula_units_Z 4
_cell_length_a 10.011(2)
_cell_length_b 8.888(2)
_cell_length_c 16.256(4)
_cell_measurement_reflns_used 8120
_cell_measurement_temperature 153(2)
_cell_measurement_theta_max 26.0
_cell_measurement_theta_min 2.04
_cell_volume 1441.9(6)
_computing_cell_refinement 'SAINT (Bruker, 2004)'
_computing_data_collection 'SMART (Bruker, 2004)'
_computing_data_reduction 'SAINT (Bruker, 2004)'
_computing_molecular_graphics 'SHELXTL (Sheldrick, 2008) and ORTEP-3 (Farrugia, 1997)'
_computing_publication_material 'SHELXL97 (Sheldrick, 2008) and publCIF (Westrip, 2010)'
_computing_structure_refinement 'SHELXL97 (Sheldrick, 2008)'
_computing_structure_solution 'SHELXS97 (Sheldrick, 2008)'
_diffrn_ambient_temperature 153(2)
_diffrn_detector_area_resol_mean 8.33
_diffrn_measured_fraction_theta_full 0.999
_diffrn_measured_fraction_theta_max 0.999
_diffrn_measurement_device_type 'Bruker P4'
_diffrn_measurement_method '\w scans'
_diffrn_radiation_monochromator graphite
_diffrn_radiation_source 'fine-focus sealed tube'
_diffrn_radiation_type MoK\a
_diffrn_radiation_wavelength 0.71073
_diffrn_reflns_av_R_equivalents 0.0311
_diffrn_reflns_av_sigmaI/netI 0.0227
_diffrn_reflns_limit_h_max 12
_diffrn_reflns_limit_h_min -12
_diffrn_reflns_limit_k_max 10
_diffrn_reflns_limit_k_min -10
_diffrn_reflns_limit_l_max 20
_diffrn_reflns_limit_l_min -20
_diffrn_reflns_number 14231
_diffrn_reflns_theta_full 26.00
_diffrn_reflns_theta_max 26.00
_diffrn_reflns_theta_min 2.04
_exptl_absorpt_coefficient_mu 0.220
_exptl_absorpt_correction_T_max 0.953
_exptl_absorpt_correction_T_min 0.932
_exptl_absorpt_correction_type multi-scan
_exptl_absorpt_process_details '(SADABS; Bruker, 2004)'
_exptl_crystal_colour yellow
_exptl_crystal_density_diffrn 1.310
_exptl_crystal_density_method 'not measured'
_exptl_crystal_description block
_exptl_crystal_F_000 600.0
_exptl_crystal_size_max 0.32
_exptl_crystal_size_mid 0.28
_exptl_crystal_size_min 0.22
_refine_diff_density_max 0.186
_refine_diff_density_min -0.196
_refine_ls_extinction_coef 0.0104(16)
_refine_ls_extinction_expression Fc^*^=kFc[1+0.001xFc^2^\l^3^/sin(2\q)]^-1/4^
_refine_ls_extinction_method 'SHELXL97 (Sheldrick, 2008)'
_refine_ls_goodness_of_fit_ref 1.056
_refine_ls_hydrogen_treatment mixed
_refine_ls_matrix_type full
_refine_ls_number_parameters 188
_refine_ls_number_reflns 2828
_refine_ls_number_restraints 0
_refine_ls_restrained_S_all 1.056
_refine_ls_R_factor_all 0.0458
_refine_ls_R_factor_gt 0.0389
_refine_ls_shift/su_max 0.014
_refine_ls_shift/su_mean 0.000
_refine_ls_structure_factor_coef Fsqd
_refine_ls_weighting_details 'calc w=1/[\s^2^(Fo^2^)+(0.0606P)^2^+0.2366P] where P=(Fo^2^+2Fc^2^)/3'
_refine_ls_weighting_scheme calc
_refine_ls_wR_factor_gt 0.1058
_refine_ls_wR_factor_ref 0.1100
_reflns_number_gt 2405
_reflns_number_total 2828
_reflns_threshold_expression I>2sigma(I)
_cod_data_source_file fj2463.cif
_cod_data_source_block I
_cod_original_sg_symbol_H-M 'P 21/c'
_cod_database_code 2232658
_cod_database_fobs_code 2232658

loop_
_symmetry_equiv_pos_as_xyz
'x, y, z'
'-x, y+1/2, -z+1/2'
'-x, -y, -z'
'x, -y-1/2, z-1/2'

loop_
_atom_site_type_symbol
_atom_site_label
_atom_site_fract_x
_atom_site_fract_y
_atom_site_fract_z
_atom_site_U_iso_or_equiv
_atom_site_adp_type
_atom_site_calc_flag
_atom_site_refinement_flags
_atom_site_occupancy
_atom_site_symmetry_multiplicity
S S1 0.75460(4) 0.15132(5) 0.31975(3) 0.05808(18) Uani d . 1 1
N N1 0.98755(14) 0.68420(14) 0.33757(8) 0.0466(3) Uani d . 1 1
N N2 0.99018(12) 0.35758(13) 0.36663(7) 0.0413(3) Uani d . 1 1
N N3 0.87523(12) 0.42001(16) 0.33015(8) 0.0459(3) Uani d . 1 1
N N4 0.68025(13) 0.41370(17) 0.25113(9) 0.0552(4) Uani d . 1 1
C C1 1.33165(15) 0.42244(19) 0.39734(10) 0.0496(4) Uani d . 1 1
H H1 1.3333 0.4983 0.3580 0.059 Uiso calc R 1 1
C C2 1.44999(16) 0.3531(2) 0.42682(12) 0.0584(5) Uani d . 1 1
H H2 1.5307 0.3820 0.4069 0.070 Uiso calc R 1 1
C C3 1.44848(18) 0.2420(2) 0.48527(12) 0.0604(5) Uani d . 1 1
H H3 1.5280 0.1956 0.5048 0.072 Uiso calc R 1 1
C C4 1.32983(18) 0.1993(2) 0.51494(11) 0.0586(5) Uani d . 1 1
H H4 1.3291 0.1248 0.5551 0.070 Uiso calc R 1 1
C C5 1.21090(16) 0.26692(18) 0.48536(10) 0.0474(4) Uani d . 1 1
H H5 1.1305 0.2368 0.5053 0.057 Uiso calc R 1 1
C C6 1.21111(14) 0.37895(16) 0.42634(9) 0.0386(3) Uani d . 1 1
C C7 1.08395(14) 0.45037(16) 0.39224(8) 0.0383(3) Uani d . 1 1
C C8 1.07742(14) 0.61797(16) 0.39196(9) 0.0404(3) Uani d . 1 1
C C9 1.15590(16) 0.70179(18) 0.44910(10) 0.0499(4) Uani d . 1 1
H H9 1.2173 0.6546 0.4865 0.060 Uiso calc R 1 1
C C10 1.14187(19) 0.85641(19) 0.44978(13) 0.0600(5) Uani d . 1 1
H H10 1.1928 0.9143 0.4882 0.072 Uiso calc R 1 1
C C11 1.05114(18) 0.92430(19) 0.39262(12) 0.0574(4) Uani d . 1 1
H H11 1.0408 1.0283 0.3912 0.069 Uiso calc R 1 1
C C12 0.97729(18) 0.83393(18) 0.33834(11) 0.0527(4) Uani d . 1 1
H H12 0.9165 0.8793 0.2998 0.063 Uiso calc R 1 1
C C13 0.77074(15) 0.33429(18) 0.29902(9) 0.0442(4) Uani d . 1 1
C C14 0.56134(19) 0.3425(3) 0.21167(14) 0.0755(6) Uani d . 1 1
H H14A 0.5778 0.3140 0.1564 0.113 Uiso calc R 1 1
H H14B 0.4877 0.4119 0.2101 0.113 Uiso calc R 1 1
H H14C 0.5400 0.2547 0.2424 0.113 Uiso calc R 1 1
C C15 0.6980(2) 0.5728(2) 0.23277(14) 0.0770(6) Uani d . 1 1
H H15A 0.6945 0.6306 0.2824 0.115 Uiso calc R 1 1
H H15B 0.6279 0.6051 0.1930 0.115 Uiso calc R 1 1
H H15C 0.7833 0.5874 0.2108 0.115 Uiso calc R 1 1
H H3' 0.8833(15) 0.511(2) 0.3188(9) 0.043(4) Uiso d . 1 1

loop_
_atom_site_aniso_label
_atom_site_aniso_U_11
_atom_site_aniso_U_22
_atom_site_aniso_U_33
_atom_site_aniso_U_12
_atom_site_aniso_U_13
_atom_site_aniso_U_23
S1 0.0506(3) 0.0477(3) 0.0740(3) -0.00580(18) -0.0075(2) -0.00052(19)
N1 0.0516(8) 0.0409(7) 0.0469(7) 0.0035(6) 0.0016(6) 0.0030(5)
N2 0.0353(6) 0.0410(7) 0.0462(7) 0.0030(5) -0.0045(5) 0.0000(5)
N3 0.0394(7) 0.0388(7) 0.0574(8) 0.0035(5) -0.0087(6) 0.0003(6)
N4 0.0427(7) 0.0588(9) 0.0613(8) 0.0069(6) -0.0143(6) -0.0006(7)
C1 0.0441(9) 0.0505(9) 0.0542(9) 0.0001(7) 0.0042(7) 0.0044(7)
C2 0.0347(8) 0.0697(12) 0.0705(11) 0.0005(8) 0.0022(8) -0.0032(9)
C3 0.0425(9) 0.0639(11) 0.0711(11) 0.0098(8) -0.0182(8) -0.0052(9)
C4 0.0562(10) 0.0552(10) 0.0611(10) 0.0010(8) -0.0157(8) 0.0113(8)
C5 0.0418(8) 0.0478(9) 0.0513(9) -0.0055(7) -0.0045(7) 0.0039(7)
C6 0.0363(7) 0.0361(7) 0.0421(8) 0.0002(6) -0.0042(6) -0.0050(6)
C7 0.0372(7) 0.0394(7) 0.0380(7) 0.0016(6) 0.0014(6) -0.0007(6)
C8 0.0373(7) 0.0400(8) 0.0442(8) 0.0019(6) 0.0058(6) 0.0004(6)
C9 0.0448(9) 0.0463(9) 0.0577(9) -0.0007(7) -0.0016(7) -0.0048(7)
C10 0.0582(11) 0.0457(10) 0.0756(12) -0.0065(8) 0.0024(9) -0.0123(8)
C11 0.0634(11) 0.0360(8) 0.0745(11) -0.0007(8) 0.0162(9) -0.0006(8)
C12 0.0595(10) 0.0438(9) 0.0553(9) 0.0074(7) 0.0069(8) 0.0092(7)
C13 0.0373(8) 0.0499(9) 0.0444(8) 0.0043(6) -0.0021(6) -0.0052(6)
C14 0.0502(11) 0.0935(16) 0.0781(13) 0.0042(10) -0.0250(10) -0.0092(11)
C15 0.0699(13) 0.0660(13) 0.0902(15) 0.0183(10) -0.0245(11) 0.0121(11)

loop_
_atom_type_symbol
_atom_type_description
_atom_type_scat_dispersion_real
_atom_type_scat_dispersion_imag
_atom_type_scat_source
C C 0.0033 0.0016 'International Tables Vol C Tables 4.2.6.8 and 6.1.1.4'
H H 0.0000 0.0000 'International Tables Vol C Tables 4.2.6.8 and 6.1.1.4'
N N 0.0061 0.0033 'International Tables Vol C Tables 4.2.6.8 and 6.1.1.4'
O O 0.0106 0.0060 'International Tables Vol C Tables 4.2.6.8 and 6.1.1.4'
S S 0.1246 0.1234 'International Tables Vol C Tables 4.2.6.8 and 6.1.1.4'

loop_
_geom_angle_atom_site_label_1
_geom_angle_atom_site_label_2
_geom_angle_atom_site_label_3
_geom_angle
C12 N1 C8 118.54(14)
C7 N2 N3 116.40(12)
C13 N3 N2 121.99(13)
C13 N3 H3' 123.1(11)
N2 N3 H3' 113.3(11)
C13 N4 C14 121.18(15)
C13 N4 C15 122.61(14)
C14 N4 C15 116.16(14)
C6 C1 C2 120.13(16)
C6 C1 H1 119.9
C2 C1 H1 119.9
C3 C2 C1 120.23(16)
C3 C2 H2 119.9
C1 C2 H2 119.9
C4 C3 C2 120.04(16)
C4 C3 H3 120.0
C2 C3 H3 120.0
C3 C4 C5 120.19(16)
C3 C4 H4 119.9
C5 C4 H4 119.9
C6 C5 C4 120.31(15)
C6 C5 H5 119.8
C4 C5 H5 119.8
C5 C6 C1 119.09(14)
C5 C6 C7 121.12(13)
C1 C6 C7 119.77(13)
N2 C7 C6 115.17(12)
N2 C7 C8 127.26(13)
C6 C7 C8 117.56(12)
N1 C8 C9 121.30(14)
N1 C8 C7 117.75(13)
C9 C8 C7 120.85(13)
C10 C9 C8 119.18(16)
C10 C9 H9 120.4
C8 C9 H9 120.4
C9 C10 C11 119.31(16)
C9 C10 H10 120.3
C11 C10 H10 120.3
C12 C11 C10 118.02(15)
C12 C11 H11 121.0
C10 C11 H11 121.0
N1 C12 C11 123.63(16)
N1 C12 H12 118.2
C11 C12 H12 118.2
N4 C13 N3 112.61(14)
N4 C13 S1 123.72(12)
N3 C13 S1 123.65(11)
N4 C14 H14A 109.5
N4 C14 H14B 109.5
H14A C14 H14B 109.5
N4 C14 H14C 109.5
H14A C14 H14C 109.5
H14B C14 H14C 109.5
N4 C15 H15A 109.5
N4 C15 H15B 109.5
H15A C15 H15B 109.5
N4 C15 H15C 109.5
H15A C15 H15C 109.5
H15B C15 H15C 109.5

loop_
_geom_bond_atom_site_label_1
_geom_bond_atom_site_label_2
_geom_bond_distance
S1 C13 1.6712(17)
N1 C12 1.335(2)
N1 C8 1.3461(19)
N2 C7 1.2934(18)
N2 N3 1.3697(17)
N3 C13 1.3591(19)
N3 H3' 0.837(17)
N4 C13 1.3466(19)
N4 C14 1.452(2)
N4 C15 1.459(3)
C1 C6 1.385(2)
C1 C2 1.387(2)
C1 H1 0.9300
C2 C3 1.371(3)
C2 H2 0.9300
C3 C4 1.370(3)
C3 H3 0.9300
C4 C5 1.385(2)
C4 H4 0.9300
C5 C6 1.383(2)
C5 H5 0.9300
C6 C7 1.4898(19)
C7 C8 1.491(2)
C8 C9 1.386(2)
C9 C10 1.381(2)
C9 H9 0.9300
C10 C11 1.385(3)
C10 H10 0.9300
C11 C12 1.366(2)
C11 H11 0.9300
C12 H12 0.9300
C14 H14A 0.9600
C14 H14B 0.9600
C14 H14C 0.9600
C15 H15A 0.9600
C15 H15B 0.9600
C15 H15C 0.9600

loop_
_geom_hbond_atom_site_label_D
_geom_hbond_atom_site_label_H
_geom_hbond_atom_site_label_A
_geom_hbond_site_symmetry_A
_geom_hbond_distance_DH
_geom_hbond_distance_HA
_geom_hbond_distance_DA
_geom_hbond_angle_DHA
N3 H3' N1 . 0.837(17) 1.869(17) 2.602(2) 145.4(15)
C14 H14C S1 . 0.96 2.57 3.030(2) 109.4
C5 H5 Cg 3_766 0.93 2.66 3.536(2) 157

loop_
_geom_torsion_atom_site_label_1
_geom_torsion_atom_site_label_2
_geom_torsion_atom_site_label_3
_geom_torsion_atom_site_label_4
_geom_torsion
C7 N2 N3 C13 178.44(14)
C6 C1 C2 C3 -0.5(3)
C1 C2 C3 C4 -0.2(3)
C2 C3 C4 C5 0.8(3)
C3 C4 C5 C6 -0.7(3)
C4 C5 C6 C1 0.0(2)
C4 C5 C6 C7 178.48(14)
C2 C1 C6 C5 0.6(2)
C2 C1 C6 C7 -177.91(14)
N3 N2 C7 C6 -175.96(12)
N3 N2 C7 C8 4.8(2)
C5 C6 C7 N2 -50.15(19)
C1 C6 C7 N2 128.32(15)
C5 C6 C7 C8 129.21(15)
C1 C6 C7 C8 -52.32(19)
C12 N1 C8 C9 1.5(2)
C12 N1 C8 C7 177.81(14)
N2 C7 C8 N1 -23.7(2)
C6 C7 C8 N1 157.05(13)
N2 C7 C8 C9 152.63(15)
C6 C7 C8 C9 -26.6(2)
N1 C8 C9 C10 -0.4(2)
C7 C8 C9 C10 -176.54(16)
C8 C9 C10 C11 -0.9(3)
C9 C10 C11 C12 1.0(3)
C8 N1 C12 C11 -1.5(3)
C10 C11 C12 N1 0.2(3)
C14 N4 C13 N3 179.72(16)
C15 N4 C13 N3 2.5(2)
C14 N4 C13 S1 -1.7(2)
C15 N4 C13 S1 -178.84(15)
N2 N3 C13 N4 -166.98(14)
N2 N3 C13 S1 14.4(2)

loop_
_cod_related_entry_id
_cod_related_entry_database
_cod_related_entry_code
1 ChemSpider 28515357
